data_4121464
loop_
_publ_author_name
'Furukawa, Hiroyasu'
'G\'andara, Felipe'
'Zhang, Yue-Biao'
'Jiang, Juncong'
'Queen, Wendy L.'
'Hudson, Matthew R.'
'Yaghi, Omar M.'

_publ_section_title
;
 Water adsorption in porous metal-organic frameworks and related
 materials.
;
_journal_issue 11
_journal_name_full 'Journal of the American Chemical Society'
_journal_page_first 4369
_journal_page_last 4381
_journal_paper_doi 10.1021/ja500330a
_journal_volume 136
_journal_year 2014
_chemical_formula_moiety '0.25(C96 H48 O128 Zr24), 2.7(O)'
_chemical_formula_sum 'C24 H12 O34.7 Zr6'
_chemical_formula_weight 1402.86
_chemical_name_systematic
;
 ?
;
_space_group_crystal_system cubic
_space_group_IT_number 201
_space_group_name_Hall '-P 2ab 2bc 3'
_space_group_name_H-M_alt 'P n -3'
_symmetry_space_group_name_Hall '-P 2ab 2bc 3'
_symmetry_space_group_name_H-M 'P n -3 :2'
_atom_sites_solution_hydrogens geom
_atom_sites_solution_primary direct
_audit_creation_date 2013-12-18
_audit_creation_method
;
Olex2 1.2
(compiled 2013.12.10 svn.r2850 for OlexSys, GUI svn.r4736)
;
_cell_angle_alpha 90
_cell_angle_beta 90
_cell_angle_gamma 90
_cell_formula_units_Z 4
_cell_length_a 17.9309(4)
_cell_length_b 17.9309(4)
_cell_length_c 17.9309(4)
_cell_measurement_reflns_used 9849
_cell_measurement_temperature 150(2)
_cell_measurement_theta_max 74.17
_cell_measurement_theta_min 4.29
_cell_volume 5765.1(2)
_computing_molecular_graphics 'Olex2 (Dolomanov et al., 2009)'
_computing_publication_material 'Olex2 (Dolomanov et al., 2009)'
_computing_structure_refinement 'XL (Sheldrick, 2008)'
_computing_structure_solution 'ShelXS (Sheldrick, 2008)'
_diffrn_ambient_temperature 150.15
_diffrn_measured_fraction_theta_full 1.000
_diffrn_measured_fraction_theta_max 0.989
_diffrn_measurement_device_type 'Bruker Photon-100 CMOS'
_diffrn_measurement_method '\f and \w scans'
_diffrn_radiation_type CuK\a
_diffrn_radiation_wavelength 1.54178
_diffrn_reflns_av_R_equivalents 0.0396
_diffrn_reflns_av_unetI/netI 0.0129
_diffrn_reflns_Laue_measured_fraction_full 1.000
_diffrn_reflns_Laue_measured_fraction_max 0.989
_diffrn_reflns_limit_h_max 19
_diffrn_reflns_limit_h_min -21
_diffrn_reflns_limit_k_max 19
_diffrn_reflns_limit_k_min -22
_diffrn_reflns_limit_l_max 22
_diffrn_reflns_limit_l_min -21
_diffrn_reflns_number 35873
_diffrn_reflns_point_group_measured_fraction_full 1.000
_diffrn_reflns_point_group_measured_fraction_max 0.989
_diffrn_reflns_theta_full 67.679
_diffrn_reflns_theta_max 73.425
_diffrn_reflns_theta_min 3.486
_diffrn_standards_number 0
_exptl_absorpt_coefficient_mu 9.333
_exptl_absorpt_correction_T_max 0.7538
_exptl_absorpt_correction_T_min 0.6807
_exptl_absorpt_correction_type multi-scan
_exptl_absorpt_process_details SADABS
_exptl_crystal_colour colourless
_exptl_crystal_colour_primary colourless
_exptl_crystal_density_diffrn 1.616
_exptl_crystal_description octahedral
_exptl_crystal_F_000 2694
_exptl_crystal_size_max 0.025
_exptl_crystal_size_mid 0.02
_exptl_crystal_size_min 0.015
_refine_diff_density_max 1.029
_refine_diff_density_min -0.853
_refine_diff_density_rms 0.189
_refine_ls_extinction_method none
_refine_ls_goodness_of_fit_ref 1.249
_refine_ls_hydrogen_treatment constr
_refine_ls_matrix_type full
_refine_ls_number_parameters 113
_refine_ls_number_reflns 1932
_refine_ls_number_restraints 0
_refine_ls_restrained_S_all 1.249
_refine_ls_R_factor_all 0.0437
_refine_ls_R_factor_gt 0.0393
_refine_ls_shift/su_max 0.000
_refine_ls_shift/su_mean 0.000
_refine_ls_structure_factor_coef Fsqd
_refine_ls_weighting_details 'w=1/[\s^2^(Fo^2^)+(0.0679P)^2^+37.6563P] where P=(Fo^2^+2Fc^2^)/3'
_refine_ls_weighting_scheme calc
_refine_ls_wR_factor_gt 0.1367
_refine_ls_wR_factor_ref 0.1407
_reflns_Friedel_coverage 0.000
_reflns_number_gt 1760
_reflns_number_total 1932
_reflns_threshold_expression 'I > 2\s(I)'
_cod_data_source_file ja500330a_si_003.cif
_cod_data_source_block MOF-801-moisture
_cod_original_cell_volume 5765.1(4)
_cod_original_formula_sum 'C24 H12 O34.70 Zr6'
_cod_database_code 4121464
_shelxl_version_number 2013-4
_shelx_space_group_comment
;
The symmetry employed for this shelxl refinement is uniquely defined
by the following loop, which should always be used as a source of
symmetry information in preference to the above space-group names.
They are only intended as comments.
;
_olex2_refinement_description
;
1. Fixed Uiso
 At 1.2 times of:
  All C(H) groups
2. Uiso/Uaniso restraints and constraints
Uanis(O4) = Uanis(O7)
Uanis(O1) = Uanis(O10)
3. Others
 Fixed Sof: O1(0.5) O4(0.16667) O10(0.5) O2(0.13333) O5(0.25) O2AA(0.06667)
 O7(0.16667)
4.a Aromatic/amide H refined with riding coordinates:
 C8(H8), C0AA(H0AA)
;

loop_
_space_group_symop_operation_xyz
'x, y, z'
'-x+1/2, -y+1/2, z'
'-x+1/2, y, -z+1/2'
'x, -y+1/2, -z+1/2'
'z, x, y'
'z, -x+1/2, -y+1/2'
'-z+1/2, -x+1/2, y'
'-z+1/2, x, -y+1/2'
'y, z, x'
'-y+1/2, z, -x+1/2'
'y, -z+1/2, -x+1/2'
'-y+1/2, -z+1/2, x'
'-x, -y, -z'
'x-1/2, y-1/2, -z'
'x-1/2, -y, z-1/2'
'-x, y-1/2, z-1/2'
'-z, -x, -y'
'-z, x-1/2, y-1/2'
'z-1/2, x-1/2, -y'
'z-1/2, -x, y-1/2'
'-y, -z, -x'
'y-1/2, -z, x-1/2'
'-y, z-1/2, x-1/2'
'y-1/2, z-1/2, -x'

loop_
_atom_site_label
_atom_site_type_symbol
_atom_site_fract_x
_atom_site_fract_y
_atom_site_fract_z
_atom_site_U_iso_or_equiv
_atom_site_adp_type
_atom_site_occupancy
_atom_site_site_symmetry_order
_atom_site_calc_flag
_atom_site_refinement_flags_posn
_atom_site_refinement_flags_adp
_atom_site_refinement_flags_occupancy
_atom_site_disorder_assembly
_atom_site_disorder_group
Zr1 Zr 0.36231(2) 0.51117(2) 0.01197(3) 0.0109(2) Uani 1 1 d . . . . .
O1 O 0.4507(6) 0.5590(6) 0.0687(5) 0.0128(15) Uani 0.5 1 d . . P . 2
O3 O 0.3106(3) 0.6235(3) 0.0240(3) 0.0337(11) Uani 1 1 d . . . A 4
O4 O 0.4211(4) 0.4211(4) 0.0789(4) 0.013(2) Uani 0.5 3 d S T P . 2
O6 O 0.2908(3) 0.4095(3) 0.0086(3) 0.0343(11) Uani 1 1 d . . . . 4
C5 C 0.3398(4) 0.6895(4) 0.0241(4) 0.0322(15) Uani 1 1 d . . . A 4
C6 C 0.3101(4) 0.3401(4) 0.0004(4) 0.0321(15) Uani 1 1 d . . . . 4
C8 C 0.2447(5) 0.2872(4) 0.0001(4) 0.0429(18) Uani 1 1 d . . . . 4
H8 H 0.1953 0.3065 -0.0001 0.051 Uiso 1 1 calc R . . . 4
O1AA O 0.4101(3) 0.7082(3) 0.0239(3) 0.0340(11) Uani 1 1 d . . . . 4
O0AA O 0.3756(3) 0.3105(3) -0.0072(3) 0.0337(11) Uani 1 1 d . . . . 4
C0AA C 0.2871(4) 0.7550(5) 0.0250(5) 0.046(2) Uani 1 1 d . . . A 4
H0AA H 0.3067 0.8042 0.0256 0.055 Uiso 1 1 calc R . . A 4
O10 O 0.4350(6) 0.5777(5) 0.0918(5) 0.0128(15) Uani 0.5 1 d . . P . 1
O2 O 0.3315(9) 0.3315(9) 0.1685(9) 0.059(7) Uani 0.4 3 d S T P . .
O5 O 0.3610(14) 0.6653(14) 0.1943(13) 0.055(6) Uani 0.25 1 d . . P . .
O2AA O 0.1714(15) 0.3286(15) 0.1714(15) 0.037(10) Uani 0.2 3 d S T P . .
O7 O 0.4402(4) 0.4402(4) 0.0598(4) 0.013(2) Uani 0.5 3 d S T P . 1

loop_
_atom_site_aniso_label
_atom_site_aniso_U_11
_atom_site_aniso_U_22
_atom_site_aniso_U_33
_atom_site_aniso_U_23
_atom_site_aniso_U_13
_atom_site_aniso_U_12
Zr1 0.0081(3) 0.0123(3) 0.0122(3) -0.00069(16) 0.00024(15) 0.00047(15)
O1 0.014(4) 0.014(4) 0.010(5) -0.002(3) 0.001(3) 0.001(3)
O3 0.036(3) 0.028(2) 0.038(3) -0.003(2) -0.001(2) 0.018(2)
O4 0.013(2) 0.013(2) 0.013(2) 0.003(3) 0.003(3) -0.003(3)
O6 0.034(3) 0.032(3) 0.037(3) 0.003(2) -0.003(2) -0.018(2)
C5 0.025(3) 0.027(4) 0.045(4) -0.003(3) 0.003(3) 0.004(3)
C6 0.029(4) 0.028(3) 0.039(4) -0.002(3) 0.000(3) -0.002(3)
C8 0.034(4) 0.039(4) 0.056(5) -0.001(4) 0.001(4) -0.008(4)
O1AA 0.035(3) 0.032(3) 0.035(3) 0.000(2) 0.001(2) 0.018(2)
O0AA 0.027(2) 0.037(3) 0.037(3) 0.003(2) -0.003(2) -0.018(2)
C0AA 0.040(4) 0.031(4) 0.066(5) -0.003(4) -0.001(4) 0.010(3)
O10 0.014(4) 0.014(4) 0.010(5) -0.002(3) 0.001(3) 0.001(3)
O2 0.059(7) 0.059(7) 0.059(7) 0.003(8) 0.003(8) -0.003(8)
O5 0.061(16) 0.060(16) 0.044(13) -0.016(12) 0.014(11) 0.018(12)
O2AA 0.037(10) 0.037(10) 0.037(10) -0.005(11) 0.005(11) -0.005(11)
O7 0.013(2) 0.013(2) 0.013(2) 0.003(3) 0.003(3) -0.003(3)

loop_
_atom_type_symbol
_atom_type_description
_atom_type_scat_dispersion_real
_atom_type_scat_dispersion_imag
_atom_type_scat_source
C C 0.0181 0.0091 'International Tables Vol C Tables 4.2.6.8 and 6.1.1.4'
H H 0.0000 0.0000 'International Tables Vol C Tables 4.2.6.8 and 6.1.1.4'
O O 0.0492 0.0322 'International Tables Vol C Tables 4.2.6.8 and 6.1.1.4'
Zr Zr -0.1862 2.2449 'International Tables Vol C Tables 4.2.6.8 and 6.1.1.4'

loop_
_geom_angle_atom_site_label_1
_geom_angle_atom_site_label_2
_geom_angle_atom_site_label_3
_geom_angle
_geom_angle_site_symmetry_1
_geom_angle_site_symmetry_3
O1 Zr1 O1 93.6(4) . 8
O1 Zr1 O1 61.9(3) 23_665 8
O1 Zr1 O1 62.1(4) 23_665 .
O1 Zr1 O4 108.6(4) 23_665 .
O1 Zr1 O4 71.3(3) . .
O1 Zr1 O4 71.1(3) 8 .
O3 Zr1 O6 120.2(2) . .
O3 Zr1 O1AA 75.59(18) . 23_665
O6 Zr1 O1AA 74.66(18) . 23_665
O0AA Zr1 O3 76.55(19) 11 .
O0AA Zr1 O6 75.99(18) 11 .
O0AA Zr1 O1AA 120.6(2) 11 23_665
O10 Zr1 O10 77.1(3) 23_665 .
O10 Zr1 O10 123.7(4) 8 .
O10 Zr1 O10 77.3(3) 8 23_665
O7 Zr1 O10 71.1(3) . .
O7 Zr1 O10 71.3(3) . 8
O7 Zr1 O10 108.9(4) . 23_665
Zr1 O1 Zr1 116.0(5) . 11
Zr1 O1 Zr1 116.0(5) 20_665 11
Zr1 O1 Zr1 116.4(5) 20_665 .
C5 O3 Zr1 131.2(4) . .
Zr1 O4 Zr1 101.5(4) 8 .
Zr1 O4 Zr1 101.5(4) 11 .
Zr1 O4 Zr1 101.5(4) 11 8
C6 O6 Zr1 129.3(5) . .
O3 C5 O1AA 128.8(6) . .
O3 C5 C0AA 117.3(6) . .
O1AA C5 C0AA 113.9(6) . .
O6 C6 C8 113.4(6) . .
O0AA C6 O6 130.1(6) . .
O0AA C6 C8 116.5(6) . .
C8 C8 C6 120.8(10) 2 .
C5 O1AA Zr1 130.1(4) . 20_665
C6 O0AA Zr1 130.9(4) . 8
C0AA C0AA C5 121.2(10) 2_565 .
Zr1 O10 Zr1 101.3(4) 20_665 .
Zr1 O10 Zr1 101.7(4) 11 .
Zr1 O10 Zr1 101.6(4) 11 20_665
Zr1 O7 Zr1 115.9(2) 8 .
Zr1 O7 Zr1 115.9(2) 11 .
Zr1 O7 Zr1 115.9(2) 11 8

loop_
_geom_bond_atom_site_label_1
_geom_bond_atom_site_label_2
_geom_bond_distance
_geom_bond_site_symmetry_2
Zr1 O1 2.079(11) 8
Zr1 O1 2.070(11) .
Zr1 O1 2.065(10) 23_665
Zr1 O3 2.228(4) .
Zr1 O4 2.272(6) .
Zr1 O6 2.229(5) .
Zr1 O1AA 2.233(4) 23_665
Zr1 O0AA 2.221(4) 11
Zr1 O10 2.274(11) .
Zr1 O10 2.270(10) 23_665
Zr1 O10 2.264(10) 8
Zr1 O7 2.075(3) .
O1 Zr1 2.079(11) 11
O1 Zr1 2.065(10) 20_665
O3 C5 1.294(9) .
O4 Zr1 2.272(6) 8
O4 Zr1 2.272(6) 11
O6 C6 1.301(9) .
C5 O1AA 1.304(9) .
C5 C0AA 1.508(10) .
C6 C8 1.509(10) .
C6 O0AA 1.296(9) .
C8 C8 1.346(16) 2
O1AA Zr1 2.233(4) 20_665
O0AA Zr1 2.221(4) 8
C0AA C0AA 1.342(16) 2_565
O10 Zr1 2.270(10) 20_665
O10 Zr1 2.264(10) 11
O7 Zr1 2.075(3) 8
O7 Zr1 2.075(3) 11
